data_2222139
loop_
_publ_author_name
'Li, Rui'
'Shi, Jian-You'
'Ding, Zhen-Yu'
'Wei, Yu-Quan'
'Ding, Jian'

_publ_section_title
;
 5-[(3,4-Dimethoxybenzyl)aminomethylene]-2,2-dimethyl-1,3-dioxane-4,6-dione
;
_journal_coeditor_code SI2171
_journal_issue 6
_journal_name_full 'Acta Crystallographica Section E'
_journal_page_first o1298
_journal_page_last o1299
_journal_paper_doi 10.1107/S1600536809017413
_journal_volume 65
_journal_year 2009
_chemical_formula_iupac 'C15 H17 N O6'
_chemical_formula_moiety 'C15 H17 N O6'
_chemical_formula_sum 'C15 H17 N O6'
_chemical_formula_weight 307.30
_chemical_name_systematic
;
5-[(3,4-Dimethoxybenzyl)aminomethylene]-2,2-dimethyl-1,3-dioxane-4,6-dione
;
_space_group_IT_number 14
_symmetry_cell_setting monoclinic
_symmetry_space_group_name_Hall '-P 2ybc'
_symmetry_space_group_name_H-M 'P 1 21/c 1'
_atom_sites_solution_hydrogens mixed
_atom_sites_solution_primary direct
_atom_sites_solution_secondary difmap
_audit_creation_method SHELXL97
_cell_angle_alpha 90.00
_cell_angle_beta 106.31(3)
_cell_angle_gamma 90.00
_cell_formula_units_Z 4
_cell_length_a 6.270(4)
_cell_length_b 12.486(4)
_cell_length_c 19.529(5)
_cell_measurement_reflns_used 29
_cell_measurement_temperature 292(2)
_cell_measurement_theta_max 7.69
_cell_measurement_theta_min 4.36
_cell_volume 1467.3(11)
_computing_cell_refinement 'DIFRAC (Gabe & White, 1993)'
_computing_data_collection 'DIFRAC (Gabe & White, 1993)'
_computing_data_reduction 'NRCVAX (Gabe <i>et al.</i>,  1989)'
_computing_molecular_graphics 'ORTEP-3 (Farrugia, 1997)'
_computing_publication_material 'SHELXL97 (Sheldrick, 2008) and PLATON (Spek, 2009)'
_computing_structure_refinement 'SHELXL97 (Sheldrick, 2008)'
_computing_structure_solution 'SHELXS97 (Sheldrick, 2008)'
_diffrn_ambient_temperature 292(2)
_diffrn_measured_fraction_theta_full 0.996
_diffrn_measured_fraction_theta_max 0.996
_diffrn_measurement_device_type 'Enraf--Nonius CAD-4'
_diffrn_measurement_method \w/2\q
_diffrn_radiation_monochromator graphite
_diffrn_radiation_source 'fine-focus sealed tube'
_diffrn_radiation_type MoK\a
_diffrn_radiation_wavelength 0.71073
_diffrn_reflns_av_R_equivalents 0.0076
_diffrn_reflns_av_sigmaI/netI 0.0377
_diffrn_reflns_limit_h_max 7
_diffrn_reflns_limit_h_min -7
_diffrn_reflns_limit_k_max 0
_diffrn_reflns_limit_k_min -15
_diffrn_reflns_limit_l_max 8
_diffrn_reflns_limit_l_min -23
_diffrn_reflns_number 2852
_diffrn_reflns_theta_full 25.38
_diffrn_reflns_theta_max 25.38
_diffrn_reflns_theta_min 1.96
_diffrn_standards_decay_% 1.839
_diffrn_standards_interval_count 150
_diffrn_standards_number 3
_exptl_absorpt_coefficient_mu 0.108
_exptl_absorpt_correction_type none
_exptl_crystal_colour yellow
_exptl_crystal_density_diffrn 1.391
_exptl_crystal_density_method 'not measured'
_exptl_crystal_description block
_exptl_crystal_F_000 648
_exptl_crystal_size_max 0.44
_exptl_crystal_size_mid 0.38
_exptl_crystal_size_min 0.18
_refine_diff_density_max 0.205
_refine_diff_density_min -0.264
_refine_ls_extinction_method none
_refine_ls_goodness_of_fit_ref 1.029
_refine_ls_hydrogen_treatment mixed
_refine_ls_matrix_type full
_refine_ls_number_parameters 207
_refine_ls_number_reflns 2657
_refine_ls_number_restraints 0
_refine_ls_restrained_S_all 1.029
_refine_ls_R_factor_all 0.0977
_refine_ls_R_factor_gt 0.0562
_refine_ls_shift/su_max 0.000
_refine_ls_shift/su_mean 0.000
_refine_ls_structure_factor_coef Fsqd
_refine_ls_weighting_details 'w = 1/[\s^2^(Fo^2^)+(0.0954P)^2^] where P=(Fo^2^+2Fc^2^)/3'
_refine_ls_weighting_scheme calc
_refine_ls_wR_factor_gt 0.1428
_refine_ls_wR_factor_ref 0.1598
_reflns_number_gt 1675
_reflns_number_total 2657
_reflns_threshold_expression I>2\s(I)
_cod_data_source_file si2171.cif
_cod_data_source_block I
_cod_original_sg_symbol_H-M 'P 21/c'
_cod_database_code 2222139
_cod_database_fobs_code 2222139

loop_
_symmetry_equiv_pos_as_xyz
'x, y, z'
'-x, y+1/2, -z+1/2'
'-x, -y, -z'
'x, -y-1/2, z-1/2'

loop_
_atom_site_type_symbol
_atom_site_label
_atom_site_fract_x
_atom_site_fract_y
_atom_site_fract_z
_atom_site_U_iso_or_equiv
_atom_site_adp_type
_atom_site_calc_flag
_atom_site_refinement_flags
_atom_site_occupancy
_atom_site_disorder_assembly
_atom_site_disorder_group
O O1 0.0589(3) 0.78796(12) 0.14968(8) 0.0456(5) Uani d . 1 . .
O O2 -0.0296(3) 0.60397(13) 0.13307(9) 0.0489(5) Uani d . 1 . .
O O3 0.3798(3) 0.84242(14) 0.22145(9) 0.0522(5) Uani d . 1 . .
O O4 0.2084(3) 0.47579(14) 0.18214(10) 0.0623(6) Uani d . 1 . .
O O5 1.4467(3) 0.80170(14) 0.40934(10) 0.0544(5) Uani d . 1 . .
O O6 1.5852(3) 0.60587(14) 0.42558(9) 0.0503(5) Uani d . 1 . .
N N1 0.7059(3) 0.69339(19) 0.27469(10) 0.0403(5) Uani d . 1 . .
H H1N 0.677(4) 0.761(2) 0.2721(13) 0.046(8) Uiso d . 1 . .
C C1 -0.2969(4) 0.7333(2) 0.08019(14) 0.0523(7) Uani d . 1 . .
H H1A -0.3797 0.6767 0.0513 0.078 Uiso calc R 1 . .
H H1B -0.3242 0.7994 0.0540 0.078 Uiso calc R 1 . .
H H1C -0.3427 0.7404 0.1229 0.078 Uiso calc R 1 . .
C C2 0.0406(5) 0.7062(3) 0.03595(15) 0.0674(9) Uani d . 1 . .
H H2A 0.1966 0.6903 0.0517 0.101 Uiso calc R 1 . .
H H2B 0.0187 0.7749 0.0131 0.101 Uiso calc R 1 . .
H H2C -0.0343 0.6523 0.0027 0.101 Uiso calc R 1 . .
C C3 -0.0529(4) 0.70753(19) 0.09947(12) 0.0411(6) Uani d . 1 . .
C C4 0.2670(4) 0.7662(2) 0.19222(12) 0.0389(6) Uani d . 1 . .
C C5 0.3347(4) 0.65633(19) 0.20110(11) 0.0374(6) Uani d . 1 . .
C C6 0.1782(4) 0.5710(2) 0.17241(13) 0.0422(6) Uani d . 1 . .
C C7 0.5461(4) 0.6272(2) 0.24184(12) 0.0398(6) Uani d . 1 . .
H H7 0.5778 0.5544 0.2464 0.048 Uiso calc R 1 . .
C C8 0.9280(4) 0.66471(19) 0.31291(11) 0.0374(6) Uani d . 1 . .
C C9 1.0729(4) 0.74811(19) 0.34299(11) 0.0388(6) Uani d . 1 . .
H H9 1.0219 0.8184 0.3384 0.047 Uiso calc R 1 . .
C C10 1.2914(4) 0.72663(18) 0.37956(11) 0.0392(6) Uani d . 1 . .
C C11 1.3659(4) 0.61937(18) 0.38805(11) 0.0370(6) Uani d . 1 . .
C C12 1.2204(4) 0.5382(2) 0.35779(12) 0.0442(6) Uani d . 1 . .
H H12 1.2696 0.4676 0.3626 0.053 Uiso calc R 1 . .
C C13 1.0014(4) 0.5605(2) 0.32015(12) 0.0445(6) Uani d . 1 . .
H H13 0.9050 0.5051 0.3000 0.053 Uiso calc R 1 . .
C C14 1.3812(5) 0.9112(2) 0.39922(15) 0.0588(8) Uani d . 1 . .
H H14A 1.3307 0.9266 0.3491 0.088 Uiso calc R 1 . .
H H14B 1.5056 0.9562 0.4212 0.088 Uiso calc R 1 . .
H H14C 1.2631 0.9245 0.4205 0.088 Uiso calc R 1 . .
C C15 1.6708(4) 0.4995(2) 0.43247(14) 0.0535(7) Uani d . 1 . .
H H15A 1.5973 0.4577 0.4603 0.080 Uiso calc R 1 . .
H H15B 1.8275 0.5012 0.4557 0.080 Uiso calc R 1 . .
H H15C 1.6451 0.4681 0.3860 0.080 Uiso calc R 1 . .

loop_
_atom_site_aniso_label
_atom_site_aniso_U_11
_atom_site_aniso_U_22
_atom_site_aniso_U_33
_atom_site_aniso_U_12
_atom_site_aniso_U_13
_atom_site_aniso_U_23
O1 0.0390(10) 0.0379(10) 0.0492(10) 0.0012(8) -0.0054(8) -0.0002(7)
O2 0.0380(10) 0.0398(10) 0.0585(11) -0.0059(8) -0.0036(8) 0.0011(8)
O3 0.0468(11) 0.0371(10) 0.0602(11) -0.0067(8) -0.0054(9) -0.0021(8)
O4 0.0517(12) 0.0318(11) 0.0890(14) -0.0007(8) -0.0040(10) 0.0002(9)
O5 0.0456(11) 0.0377(10) 0.0634(11) -0.0014(8) -0.0120(8) -0.0020(8)
O6 0.0388(10) 0.0459(11) 0.0550(10) 0.0053(8) -0.0052(8) -0.0005(8)
N1 0.0345(12) 0.0390(13) 0.0417(11) 0.0005(9) 0.0012(9) 0.0041(9)
C1 0.0384(15) 0.0603(18) 0.0493(15) -0.0006(13) -0.0025(12) 0.0020(13)
C2 0.0541(18) 0.097(2) 0.0504(15) -0.0023(17) 0.0130(13) -0.0022(16)
C3 0.0356(13) 0.0432(14) 0.0392(12) -0.0032(11) 0.0017(10) 0.0001(11)
C4 0.0371(13) 0.0408(14) 0.0357(12) -0.0019(11) 0.0050(10) 0.0021(10)
C5 0.0334(13) 0.0383(13) 0.0366(12) -0.0023(10) 0.0034(10) 0.0010(10)
C6 0.0338(14) 0.0417(15) 0.0471(14) -0.0016(11) 0.0045(11) -0.0025(11)
C7 0.0364(14) 0.0424(14) 0.0382(12) -0.0001(11) 0.0063(11) 0.0013(10)
C8 0.0329(13) 0.0404(14) 0.0346(12) 0.0006(11) 0.0024(9) 0.0052(10)
C9 0.0410(14) 0.0334(13) 0.0377(12) 0.0042(11) 0.0038(10) 0.0017(10)
C10 0.0413(14) 0.0378(14) 0.0329(11) -0.0028(11) 0.0011(10) -0.0024(10)
C11 0.0335(13) 0.0419(14) 0.0320(11) 0.0059(11) 0.0031(10) 0.0034(10)
C12 0.0432(15) 0.0351(14) 0.0492(14) 0.0050(11) 0.0045(11) 0.0021(11)
C13 0.0425(15) 0.0371(14) 0.0468(14) -0.0042(11) 0.0011(11) 0.0043(11)
C14 0.0604(18) 0.0389(15) 0.0644(17) -0.0048(13) -0.0030(14) -0.0025(13)
C15 0.0455(16) 0.0508(16) 0.0572(15) 0.0149(13) 0.0030(12) 0.0028(13)

loop_
_atom_type_symbol
_atom_type_description
_atom_type_scat_dispersion_real
_atom_type_scat_dispersion_imag
_atom_type_scat_source
C C 0.0033 0.0016 'International Tables Vol C Tables 4.2.6.8 and 6.1.1.4'
H H 0.0000 0.0000 'International Tables Vol C Tables 4.2.6.8 and 6.1.1.4'
N N 0.0061 0.0033 'International Tables Vol C Tables 4.2.6.8 and 6.1.1.4'
O O 0.0106 0.0060 'International Tables Vol C Tables 4.2.6.8 and 6.1.1.4'

loop_
_geom_angle_atom_site_label_1
_geom_angle_atom_site_label_2
_geom_angle_atom_site_label_3
_geom_angle_site_symmetry_1
_geom_angle_site_symmetry_3
_geom_angle
_geom_angle_publ_flag
C4 O1 C3 . . 118.37(18) ?
C6 O2 C3 . . 118.82(19) ?
C10 O5 C14 . . 117.26(19) ?
C11 O6 C15 . . 117.28(19) ?
C7 N1 C8 . . 126.4(2) ?
C7 N1 H1N . . 117.7(17) ?
C8 N1 H1N . . 115.9(17) ?
C3 C1 H1A . . 109.5 ?
C3 C1 H1B . . 109.5 ?
H1A C1 H1B . . 109.5 ?
C3 C1 H1C . . 109.5 ?
H1A C1 H1C . . 109.5 ?
H1B C1 H1C . . 109.5 ?
C3 C2 H2A . . 109.5 ?
C3 C2 H2B . . 109.5 ?
H2A C2 H2B . . 109.5 ?
C3 C2 H2C . . 109.5 ?
H2A C2 H2C . . 109.5 ?
H2B C2 H2C . . 109.5 ?
O2 C3 O1 . . 110.38(17) ?
O2 C3 C1 . . 105.8(2) ?
O1 C3 C1 . . 106.7(2) ?
O2 C3 C2 . . 110.5(2) ?
O1 C3 C2 . . 109.8(2) ?
C1 C3 C2 . . 113.5(2) ?
O3 C4 O1 . . 117.1(2) ?
O3 C4 C5 . . 125.1(2) ?
O1 C4 C5 . . 117.8(2) ?
C7 C5 C4 . . 121.5(2) ?
C7 C5 C6 . . 117.6(2) ?
C4 C5 C6 . . 120.7(2) ?
O4 C6 O2 . . 117.6(2) ?
O4 C6 C5 . . 127.0(2) ?
O2 C6 C5 . . 115.4(2) ?
N1 C7 C5 . . 126.0(2) ?
N1 C7 H7 . . 117.0 ?
C5 C7 H7 . . 117.0 ?
C13 C8 C9 . . 120.2(2) ?
C13 C8 N1 . . 122.7(2) ?
C9 C8 N1 . . 117.1(2) ?
C10 C9 C8 . . 120.4(2) ?
C10 C9 H9 . . 119.8 ?
C8 C9 H9 . . 119.8 ?
O5 C10 C9 . . 125.1(2) ?
O5 C10 C11 . . 115.5(2) ?
C9 C10 C11 . . 119.5(2) ?
O6 C11 C12 . . 125.4(2) ?
O6 C11 C10 . . 115.3(2) ?
C12 C11 C10 . . 119.3(2) ?
C11 C12 C13 . . 121.0(2) ?
C11 C12 H12 . . 119.5 ?
C13 C12 H12 . . 119.5 ?
C8 C13 C12 . . 119.7(2) ?
C8 C13 H13 . . 120.1 ?
C12 C13 H13 . . 120.1 ?
O5 C14 H14A . . 109.5 ?
O5 C14 H14B . . 109.5 ?
H14A C14 H14B . . 109.5 ?
O5 C14 H14C . . 109.5 ?
H14A C14 H14C . . 109.5 ?
H14B C14 H14C . . 109.5 ?
O6 C15 H15A . . 109.5 ?
O6 C15 H15B . . 109.5 ?
H15A C15 H15B . . 109.5 ?
O6 C15 H15C . . 109.5 ?
H15A C15 H15C . . 109.5 ?
H15B C15 H15C . . 109.5 ?

loop_
_geom_bond_atom_site_label_1
_geom_bond_atom_site_label_2
_geom_bond_site_symmetry_2
_geom_bond_distance
_geom_bond_publ_flag
O1 C4 . 1.363(3) ?
O1 C3 . 1.441(3) ?
O2 C6 . 1.376(3) ?
O2 C3 . 1.439(3) ?
O3 C4 . 1.227(3) ?
O4 C6 . 1.211(3) ?
O5 C10 . 1.359(3) ?
O5 C14 . 1.425(3) ?
O6 C11 . 1.375(3) ?
O6 C15 . 1.424(3) ?
N1 C7 . 1.318(3) ?
N1 C8 . 1.428(3) ?
N1 H1N . 0.86(3) ?
C1 C3 . 1.504(4) ?
C1 H1A . 0.9600 ?
C1 H1B . 0.9600 ?
C1 H1C . 0.9600 ?
C2 C3 . 1.513(4) ?
C2 H2A . 0.9600 ?
C2 H2B . 0.9600 ?
C2 H2C . 0.9600 ?
C4 C5 . 1.432(3) ?
C5 C7 . 1.389(3) ?
C5 C6 . 1.450(3) ?
C7 H7 . 0.9300 ?
C8 C13 . 1.374(4) ?
C8 C9 . 1.398(3) ?
C9 C10 . 1.382(3) ?
C9 H9 . 0.9300 ?
C10 C11 . 1.413(3) ?
C11 C12 . 1.380(3) ?
C12 C13 . 1.392(4) ?
C12 H12 . 0.9300 ?
C13 H13 . 0.9300 ?
C14 H14A . 0.9600 ?
C14 H14B . 0.9600 ?
C14 H14C . 0.9600 ?
C15 H15A . 0.9600 ?
C15 H15B . 0.9600 ?
C15 H15C . 0.9600 ?

loop_
_geom_hbond_atom_site_label_D
_geom_hbond_atom_site_label_H
_geom_hbond_atom_site_label_A
_geom_hbond_site_symmetry_A
_geom_hbond_distance_DH
_geom_hbond_distance_HA
_geom_hbond_distance_DA
_geom_hbond_angle_DHA
N1 H1N O3 . 0.86(3) 2.11(3) 2.744(3) 130(2)
C9 H9 O4 2_655 0.93 2.40 3.309(4) 164
C15 H15C O3 2_745 0.96 2.59 3.528(4) 166

loop_
_geom_torsion_atom_site_label_1
_geom_torsion_atom_site_label_2
_geom_torsion_atom_site_label_3
_geom_torsion_atom_site_label_4
_geom_torsion_site_symmetry_1
_geom_torsion_site_symmetry_2
_geom_torsion_site_symmetry_3
_geom_torsion_site_symmetry_4
_geom_torsion
_geom_torsion_publ_flag
C6 O2 C3 O1 . . . . -48.6(3) ?
C6 O2 C3 C1 . . . . -163.7(2) ?
C6 O2 C3 C2 . . . . 73.1(3) ?
C4 O1 C3 O2 . . . . 45.3(3) ?
C4 O1 C3 C1 . . . . 159.8(2) ?
C4 O1 C3 C2 . . . . -76.8(3) ?
C3 O1 C4 O3 . . . . 162.7(2) ?
C3 O1 C4 C5 . . . . -19.1(3) ?
O3 C4 C5 C7 . . . . -3.9(4) ?
O1 C4 C5 C7 . . . . 178.1(2) ?
O3 C4 C5 C6 . . . . 171.1(2) ?
O1 C4 C5 C6 . . . . -6.9(3) ?
C3 O2 C6 O4 . . . . -158.5(2) ?
C3 O2 C6 C5 . . . . 24.7(3) ?
C7 C5 C6 O4 . . . . 2.9(4) ?
C4 C5 C6 O4 . . . . -172.3(3) ?
C7 C5 C6 O2 . . . . 179.3(2) ?
C4 C5 C6 O2 . . . . 4.2(3) ?
C8 N1 C7 C5 . . . . -175.7(2) ?
C4 C5 C7 N1 . . . . -1.6(4) ?
C6 C5 C7 N1 . . . . -176.7(2) ?
C7 N1 C8 C13 . . . . -0.4(4) ?
C7 N1 C8 C9 . . . . 179.0(2) ?
C13 C8 C9 C10 . . . . 0.7(4) ?
N1 C8 C9 C10 . . . . -178.8(2) ?
C14 O5 C10 C9 . . . . -2.9(4) ?
C14 O5 C10 C11 . . . . 177.2(2) ?
C8 C9 C10 O5 . . . . 178.4(2) ?
C8 C9 C10 C11 . . . . -1.7(3) ?
C15 O6 C11 C12 . . . . 1.5(3) ?
C15 O6 C11 C10 . . . . -177.0(2) ?
O5 C10 C11 O6 . . . . 0.3(3) ?
C9 C10 C11 O6 . . . . -179.6(2) ?
O5 C10 C11 C12 . . . . -178.3(2) ?
C9 C10 C11 C12 . . . . 1.9(4) ?
O6 C11 C12 C13 . . . . -179.4(2) ?
C10 C11 C12 C13 . . . . -1.0(4) ?
C9 C8 C13 C12 . . . . 0.2(4) ?
N1 C8 C13 C12 . . . . 179.6(2) ?
C11 C12 C13 C8 . . . . 0.0(4) ?

loop_
_cod_related_entry_id
_cod_related_entry_database
_cod_related_entry_code
1 ChemSpider 12990384
